data_2018755
loop_
_publ_author_name
'Fleck, Michel'
'Ghazaryan, Vahram V.'
'Petrosyan, Aram M.'

_publ_section_title
;
 Diaquaiodidotetrasarcosinepotassium: an overview of sarcosine metal
 halogenide structures
;
_journal_coeditor_code MX3086
_journal_issue 1
_journal_name_full 'Acta Crystallographica Section C'
_journal_page_first 11
_journal_page_last 16
_journal_paper_doi 10.1107/S0108270112048597
_journal_volume 69
_journal_year 2013
_chemical_formula_iupac '[K (C3 H7 N1 O2)4] I , 2H2 O'
_chemical_formula_moiety 'C12 H32 I K N4 O10'
_chemical_formula_sum 'C12 H32 I K N4 O10'
_chemical_formula_weight 558.42
_chemical_name_common 'tetra(sarcosine) potassium iodide dihydrate'
_chemical_name_systematic
;
<i>catena</i>-Poly[[potassium-tetra-\m-sarcosine-
\k^4^<i>O</i>:<i>O</i>';\k^4^<i>O</i>:<i>O</i>] iodide dihydrate]
;
_space_group_IT_number 15
_symmetry_cell_setting monoclinic
_symmetry_space_group_name_Hall '-C 2yc'
_symmetry_space_group_name_H-M 'C 1 2/c 1'
_atom_sites_solution_hydrogens geom
_atom_sites_solution_primary direct
_atom_sites_solution_secondary difmap
_audit_creation_method SHELXL97
_cell_angle_alpha 90.00
_cell_angle_beta 111.940(4)
_cell_angle_gamma 90.00
_cell_formula_units_Z 4
_cell_length_a 13.7140(10)
_cell_length_b 22.799(2)
_cell_length_c 8.0786(5)
_cell_measurement_reflns_used 14498
_cell_measurement_temperature 296(2)
_cell_measurement_theta_max 32.06
_cell_measurement_theta_min 3.12
_cell_volume 2343.0(3)
_computing_cell_refinement 'APEX2 (Bruker, 2004)'
_computing_data_collection 'APEX2 (Bruker, 2004)'
_computing_data_reduction 'APEX2 (Bruker, 2004)'
_computing_molecular_graphics 'DIAMOND (Bergerhoff <i>et al.</i>, 1996)'
_computing_publication_material 'SHELXL97 (Sheldrick, 2008)'
_computing_structure_refinement 'SHELXL97 (Sheldrick, 2008)'
_computing_structure_solution 'SHELXS97 (Sheldrick, 2008)'
_diffrn_ambient_temperature 296(2)
_diffrn_detector_area_resol_mean 0.1
_diffrn_measured_fraction_theta_full 0.986
_diffrn_measured_fraction_theta_max 0.986
_diffrn_measurement_device_type 'Bruker APEXII CCD area-detector'
_diffrn_measurement_method '\f and \w scans'
_diffrn_radiation_monochromator graphite
_diffrn_radiation_source 'fine-focus sealed tube'
_diffrn_radiation_type 'Mo K\a'
_diffrn_radiation_wavelength 0.71073
_diffrn_reflns_av_R_equivalents 0.0349
_diffrn_reflns_av_sigmaI/netI 0.0341
_diffrn_reflns_limit_h_max 13
_diffrn_reflns_limit_h_min -20
_diffrn_reflns_limit_k_max 33
_diffrn_reflns_limit_k_min -32
_diffrn_reflns_limit_l_max 12
_diffrn_reflns_limit_l_min -12
_diffrn_reflns_number 14485
_diffrn_reflns_theta_full 32.06
_diffrn_reflns_theta_max 32.06
_diffrn_reflns_theta_min 3.12
_diffrn_standards_number 0
_exptl_absorpt_coefficient_mu 1.595
_exptl_absorpt_correction_T_max 0.9245
_exptl_absorpt_correction_T_min 0.8830
_exptl_absorpt_correction_type multi-scan
_exptl_absorpt_process_details '(APEX2; Bruker, 2004)'
_exptl_crystal_colour colourless
_exptl_crystal_density_diffrn 1.583
_exptl_crystal_density_method 'not measured'
_exptl_crystal_description prism
_exptl_crystal_F_000 1136
_exptl_crystal_size_max 0.08
_exptl_crystal_size_mid 0.05
_exptl_crystal_size_min 0.05
_refine_diff_density_max 0.437
_refine_diff_density_min -0.722
_refine_ls_extinction_method none
_refine_ls_goodness_of_fit_ref 1.015
_refine_ls_hydrogen_treatment mixed
_refine_ls_matrix_type full
_refine_ls_number_parameters 152
_refine_ls_number_reflns 4036
_refine_ls_number_restraints 6
_refine_ls_restrained_S_all 1.015
_refine_ls_R_factor_all 0.0533
_refine_ls_R_factor_gt 0.0325
_refine_ls_shift/su_max 0.002
_refine_ls_shift/su_mean 0.000
_refine_ls_structure_factor_coef Fsqd
_refine_ls_weighting_details 'calc w = 1/[\s^2^(Fo^2^)+(0.0305P)^2^+0.9600P] where P=(Fo^2^+2Fc^2^)/3'
_refine_ls_weighting_scheme calc
_refine_ls_wR_factor_gt 0.0653
_refine_ls_wR_factor_ref 0.0725
_reflns_number_gt 2993
_reflns_number_total 4036
_reflns_threshold_expression I>2\s(I)
_cod_data_source_file mx3086.cif
_cod_data_source_block I
_cod_original_sg_symbol_H-M 'C 2/c'
_cod_database_code 2018755
_cod_database_fobs_code 2018755

loop_
_symmetry_equiv_pos_as_xyz
'x, y, z'
'-x, y, -z+1/2'
'x+1/2, y+1/2, z'
'-x+1/2, y+1/2, -z+1/2'
'-x, -y, -z'
'x, -y, z-1/2'
'-x+1/2, -y+1/2, -z'
'x+1/2, -y+1/2, z-1/2'

loop_
_atom_site_type_symbol
_atom_site_label
_atom_site_fract_x
_atom_site_fract_y
_atom_site_fract_z
_atom_site_U_iso_or_equiv
_atom_site_adp_type
_atom_site_calc_flag
_atom_site_refinement_flags
_atom_site_occupancy
_atom_site_symmetry_multiplicity
K K1 0.0000 0.005247(19) 0.7500 0.02595(9) Uani d S 1 2
I I1 0.0000 0.369835(8) 0.2500 0.05337(8) Uani d S 1 2
O O1A 0.09405(11) 0.17168(5) 0.99381(19) 0.0451(3) Uani d . 1 1
O O2A 0.06104(8) 0.08076(5) 1.06001(15) 0.0343(2) Uani d . 1 1
C C1A 0.12116(13) 0.12139(6) 1.0611(2) 0.0289(3) Uani d . 1 1
C C2A 0.23862(12) 0.11119(6) 1.1478(2) 0.0292(3) Uani d . 1 1
H H21A 0.2705 0.1177 1.0605 0.035 Uiso calc R 1 1
H H22A 0.2688 0.1391 1.2440 0.035 Uiso calc R 1 1
N N1A 0.26259(10) 0.05119(6) 1.21911(17) 0.0277(3) Uani d D 1 1
H H11A 0.2283(14) 0.0260(7) 1.137(2) 0.034(5) Uiso d D 1 1
H H12A 0.2386(14) 0.0477(8) 1.304(2) 0.034(5) Uiso d D 1 1
C C3A 0.37537(14) 0.03614(9) 1.2851(3) 0.0503(5) Uani d . 1 1
H H31A 0.4016 0.0421 1.1916 0.076 Uiso calc R 1 1
H H32A 0.3846 -0.0042 1.3218 0.076 Uiso calc R 1 1
H H33A 0.4133 0.0607 1.3849 0.076 Uiso calc R 1 1
O O1B 0.19050(9) 0.04452(5) 0.49915(14) 0.0304(2) Uani d . 1 1
O O2B 0.17396(9) 0.07178(5) 0.75227(14) 0.0336(2) Uani d . 1 1
C C1B 0.17711(11) 0.08184(6) 0.60416(18) 0.0242(3) Uani d . 1 1
C C2B 0.16609(13) 0.14499(6) 0.5392(2) 0.0294(3) Uani d . 1 1
H H21B 0.2346 0.1600 0.5511 0.035 Uiso calc R 1 1
H H22B 0.1210 0.1463 0.4139 0.035 Uiso calc R 1 1
N N1B 0.12123(12) 0.18248(5) 0.64197(19) 0.0319(3) Uani d D 1 1
H H11B 0.0537(13) 0.1733(9) 0.613(3) 0.046(6) Uiso d D 1 1
H H12B 0.1529(16) 0.1766(9) 0.757(2) 0.045(6) Uiso d D 1 1
C C3B 0.12226(18) 0.24562(8) 0.6033(3) 0.0548(5) Uani d . 1 1
H H31B 0.1936 0.2586 0.6358 0.082 Uiso calc R 1 1
H H32B 0.0894 0.2671 0.6707 0.082 Uiso calc R 1 1
H H33B 0.0845 0.2523 0.4782 0.082 Uiso calc R 1 1
O O1W 0.33341(15) 0.20953(8) 0.9319(3) 0.0760(5) Uani d D 1 1
H H1W 0.354(3) 0.2445(9) 0.939(5) 0.114 Uiso d D 1 1
H H2W 0.383(2) 0.1932(14) 0.913(5) 0.114 Uiso d D 1 1

loop_
_atom_site_aniso_label
_atom_site_aniso_U_11
_atom_site_aniso_U_22
_atom_site_aniso_U_33
_atom_site_aniso_U_12
_atom_site_aniso_U_13
_atom_site_aniso_U_23
K1 0.0275(2) 0.0245(2) 0.0271(2) 0.000 0.01170(16) 0.000
I1 0.06073(14) 0.03628(10) 0.06179(13) 0.000 0.02140(10) 0.000
O1A 0.0471(7) 0.0262(6) 0.0653(8) 0.0054(5) 0.0246(6) 0.0092(5)
O2A 0.0291(6) 0.0334(6) 0.0411(6) -0.0037(4) 0.0141(5) 0.0050(5)
C1A 0.0344(8) 0.0265(7) 0.0297(7) -0.0006(6) 0.0163(6) -0.0024(5)
C2A 0.0310(8) 0.0254(7) 0.0327(7) -0.0072(6) 0.0135(6) -0.0021(6)
N1A 0.0261(6) 0.0274(6) 0.0305(6) -0.0023(5) 0.0114(5) -0.0035(5)
C3A 0.0273(9) 0.0561(12) 0.0599(12) 0.0056(8) 0.0074(8) -0.0107(9)
O1B 0.0405(6) 0.0243(5) 0.0295(5) 0.0015(4) 0.0165(4) -0.0028(4)
O2B 0.0496(7) 0.0265(5) 0.0291(5) 0.0006(5) 0.0200(5) 0.0027(4)
C1B 0.0250(7) 0.0207(6) 0.0273(6) -0.0025(5) 0.0103(5) 0.0006(5)
C2B 0.0387(8) 0.0228(7) 0.0324(7) -0.0006(6) 0.0198(6) 0.0026(5)
N1B 0.0445(8) 0.0204(6) 0.0348(7) 0.0014(5) 0.0193(6) 0.0014(5)
C3B 0.0667(14) 0.0208(8) 0.0852(15) 0.0021(8) 0.0379(12) 0.0054(9)
O1W 0.0695(12) 0.0551(10) 0.1153(15) -0.0180(9) 0.0481(11) -0.0204(10)

loop_
_atom_type_symbol
_atom_type_description
_atom_type_scat_dispersion_real
_atom_type_scat_dispersion_imag
_atom_type_scat_source
C C 0.0033 0.0016 'International Tables Vol C Tables 4.2.6.8 and 6.1.1.4'
H H 0.0000 0.0000 'International Tables Vol C Tables 4.2.6.8 and 6.1.1.4'
N N 0.0061 0.0033 'International Tables Vol C Tables 4.2.6.8 and 6.1.1.4'
O O 0.0106 0.0060 'International Tables Vol C Tables 4.2.6.8 and 6.1.1.4'
K K 0.2009 0.2494 'International Tables Vol C Tables 4.2.6.8 and 6.1.1.4'
I I -0.4742 1.8119 'International Tables Vol C Tables 4.2.6.8 and 6.1.1.4'

loop_
_geom_angle_atom_site_label_1
_geom_angle_atom_site_label_2
_geom_angle_atom_site_label_3
_geom_angle_site_symmetry_1
_geom_angle_site_symmetry_3
_geom_angle
O2A K1 O2A 6 5_557 91.25(5)
O2A K1 O2B 6 . 87.42(3)
O2A K1 O2B 5_557 . 142.85(3)
O2A K1 O2B 6 2_556 142.85(3)
O2A K1 O2B 5_557 2_556 87.42(3)
O2B K1 O2B . 2_556 114.95(5)
O2A K1 O1B 6 5_556 73.70(3)
O2A K1 O1B 5_557 5_556 74.20(3)
O2B K1 O1B . 5_556 139.74(3)
O2B K1 O1B 2_556 5_556 70.25(3)
O2A K1 O1B 6 6_556 74.20(3)
O2A K1 O1B 5_557 6_556 73.70(3)
O2B K1 O1B . 6_556 70.25(3)
O2B K1 O1B 2_556 6_556 139.74(3)
O1B K1 O1B 5_556 6_556 133.42(4)
O2A K1 O2A 6 . 147.25(4)
O2A K1 O2A 5_557 . 89.50(3)
O2B K1 O2A . . 72.78(3)
O2B K1 O2A 2_556 . 69.89(3)
O1B K1 O2A 5_556 . 137.36(3)
O1B K1 O2A 6_556 . 74.63(3)
O2A K1 O2A 6 2_556 89.50(3)
O2A K1 O2A 5_557 2_556 147.25(4)
O2B K1 O2A . 2_556 69.89(3)
O2B K1 O2A 2_556 2_556 72.78(3)
O1B K1 O2A 5_556 2_556 74.63(3)
O1B K1 O2A 6_556 2_556 137.36(3)
O2A K1 O2A . 2_556 106.96(5)
O2A K1 C1B 6 . 77.29(3)
O2A K1 C1B 5_557 . 155.71(3)
O2B K1 C1B . . 18.41(3)
O2B K1 C1B 2_556 . 114.66(3)
O1B K1 C1B 5_556 . 121.39(3)
O1B K1 C1B 6_556 . 82.54(3)
O2A K1 C1B . . 88.97(3)
O2A K1 C1B 2_556 . 55.22(3)
O2A K1 C1B 6 2_556 155.71(3)
O2A K1 C1B 5_557 2_556 77.29(3)
O2B K1 C1B . 2_556 114.66(3)
O2B K1 C1B 2_556 2_556 18.41(3)
O1B K1 C1B 5_556 2_556 82.54(3)
O1B K1 C1B 6_556 2_556 121.39(3)
O2A K1 C1B . 2_556 55.22(3)
O2A K1 C1B 2_556 2_556 88.97(3)
C1B K1 C1B . 2_556 120.74(5)
O2A K1 K1 6 5_556 45.64(2)
O2A K1 K1 5_557 5_556 128.06(3)
O2B K1 K1 . 5_556 73.91(2)
O2B K1 K1 2_556 5_556 109.92(2)
O1B K1 K1 5_556 5_556 67.42(2)
O1B K1 K1 6_556 5_556 109.71(2)
O2A K1 K1 . 5_556 142.32(3)
O2A K1 K1 2_556 5_556 43.86(2)
C1B K1 K1 . 5_556 55.93(2)
C1B K1 K1 2_556 5_556 128.22(2)
O2A K1 K1 6 5_557 128.06(3)
O2A K1 K1 5_557 5_557 45.64(2)
O2B K1 K1 . 5_557 109.92(2)
O2B K1 K1 2_556 5_557 73.91(2)
O1B K1 K1 5_556 5_557 109.71(2)
O1B K1 K1 6_556 5_557 67.42(2)
O2A K1 K1 . 5_557 43.86(2)
O2A K1 K1 2_556 5_557 142.32(3)
C1B K1 K1 . 5_557 128.22(2)
C1B K1 K1 2_556 5_557 55.93(2)
K1 K1 K1 5_556 5_557 173.22(2)
C1A O2A K1 . 5_557 148.61(10)
C1A O2A K1 . . 115.35(9)
K1 O2A K1 5_557 . 90.50(3)
O2A C1A O1A . . 125.99(16)
O2A C1A C2A . . 118.59(13)
O1A C1A C2A . . 115.41(14)
N1A C2A C1A . . 111.51(12)
N1A C2A H21A . . 109.3
C1A C2A H21A . . 109.3
N1A C2A H22A . . 109.3
C1A C2A H22A . . 109.3
H21A C2A H22A . . 108.0
C2A N1A C3A . . 114.07(14)
C2A N1A H11A . . 109.7(12)
C3A N1A H11A . . 108.5(12)
C2A N1A H12A . . 107.3(12)
C3A N1A H12A . . 110.5(12)
H11A N1A H12A . . 106.4(17)
N1A C3A H31A . . 109.5
N1A C3A H32A . . 109.5
H31A C3A H32A . . 109.5
N1A C3A H33A . . 109.5
H31A C3A H33A . . 109.5
H32A C3A H33A . . 109.5
C1B O1B K1 . 5_556 114.51(9)
C1B O2B K1 . . 115.41(9)
O2B C1B O1B . . 126.34(13)
O2B C1B C2B . . 118.37(12)
O1B C1B C2B . . 115.28(12)
O2B C1B K1 . . 46.18(8)
O1B C1B K1 . . 100.47(9)
C2B C1B K1 . . 126.24(9)
N1B C2B C1B . . 111.28(12)
N1B C2B H21B . . 109.4
C1B C2B H21B . . 109.4
N1B C2B H22B . . 109.4
C1B C2B H22B . . 109.4
H21B C2B H22B . . 108.0
C3B N1B C2B . . 114.03(14)
C3B N1B H11B . . 105.4(13)
C2B N1B H11B . . 109.0(13)
C3B N1B H12B . . 109.5(13)
C2B N1B H12B . . 111.2(14)
H11B N1B H12B . . 107.4(19)
N1B C3B H31B . . 109.5
N1B C3B H32B . . 109.5
H31B C3B H32B . . 109.5
N1B C3B H33B . . 109.5
H31B C3B H33B . . 109.5
H32B C3B H33B . . 109.5
H1W O1W H2W . . 100(3)

loop_
_geom_bond_atom_site_label_1
_geom_bond_atom_site_label_2
_geom_bond_site_symmetry_2
_geom_bond_distance
K1 O2A 6 2.8039(11)
K1 O2A 5_557 2.8039(11)
K1 O2B . 2.8214(12)
K1 O2B 2_556 2.8214(12)
K1 O1B 5_556 2.8696(11)
K1 O1B 6_556 2.8696(11)
K1 O2A . 2.8932(12)
K1 O2A 2_556 2.8932(12)
K1 C1B . 3.5321(14)
K1 C1B 2_556 3.5321(14)
K1 K1 5_556 4.0464(3)
K1 K1 5_557 4.0464(3)
O1A C1A . 1.2640(19)
O2A C1A . 1.2379(18)
O2A K1 5_557 2.8039(11)
C1A C2A . 1.515(2)
C2A N1A . 1.4730(19)
C2A H21A . 0.9700
C2A H22A . 0.9700
N1A C3A . 1.476(2)
N1A H11A . 0.869(14)
N1A H12A . 0.865(14)
C3A H31A . 0.9600
C3A H32A . 0.9600
C3A H33A . 0.9600
O1B C1B . 1.2624(17)
O1B K1 5_556 2.8696(11)
O2B C1B . 1.2348(17)
C1B C2B . 1.5205(19)
C2B N1B . 1.477(2)
C2B H21B . 0.9700
C2B H22B . 0.9700
N1B C3B . 1.474(2)
N1B H11B . 0.892(15)
N1B H12B . 0.875(15)
C3B H31B . 0.9600
C3B H32B . 0.9600
C3B H33B . 0.9600
O1W H1W . 0.839(18)
O1W H2W . 0.835(18)

loop_
_geom_hbond_atom_site_label_D
_geom_hbond_atom_site_label_H
_geom_hbond_atom_site_label_A
_geom_hbond_site_symmetry_A
_geom_hbond_distance_DH
_geom_hbond_distance_HA
_geom_hbond_distance_DA
_geom_hbond_angle_DHA
N1A H11A O1B 6_556 0.869(14) 1.915(15) 2.7538(17) 161.7(17)
N1A H12A O1B 1_556 0.865(14) 1.927(14) 2.7911(17) 176.2(18)
N1B H12B O1A . 0.875(15) 2.342(19) 3.0117(19) 133.4(18)
N1B H11B O1A 2_556 0.892(15) 1.882(16) 2.750(2) 164(2)
O1W H1W O1A 7_557 0.839(18) 2.042(19) 2.870(2) 169(4)
O1W H2W I1 7_556 0.835(18) 2.82(2) 3.6280(19) 163(4)
